data_7156771
loop_
_publ_author_name
'Kathuria, Deepika'
'Gupta, Pankaj'
'Chourasiya, Sumit S.'
'Sahoo, Subash C.'
'Beifuss, Uwe'
'Chakraborti, Asit K.'
'Bharatam, Prasad V.'

_publ_section_title
;
 An unprecedented intramolecular to intermolecular mechanistic switch in
 1,1-diaminoazines leading to differential product formation during the
 I<sub>2</sub>-induced tandem oxidative transformation.
;
_journal_issue 16
_journal_name_full 'Organic &amp; biomolecular chemistry'
_journal_page_first 4129
_journal_page_last 4138
_journal_paper_doi 10.1039/c9ob00610a
_journal_volume 17
_journal_year 2019
_chemical_compound_source synthesized
_chemical_formula_moiety 'C15 H11 F2 N5'
_chemical_formula_sum 'C15 H11 F2 N5'
_chemical_formula_weight 299.28
_space_group_crystal_system monoclinic
_space_group_IT_number 15
_space_group_name_Hall '-I 2ya'
_space_group_name_H-M_alt 'I 1 2/a 1'
_symmetry_space_group_name_Hall '-I 2ya'
_symmetry_space_group_name_H-M 'I 1 2/a 1'
_atom_sites_solution_primary direct
_audit_creation_date 2018-05-11
_audit_creation_method
;
Olex2 1.2-ac3
(compiled 2017.02.24 svn.r3390 for Rigaku Oxford Diffraction, GUI svn.r5318)
;
_audit_update_record
;
2018-05-12 deposited with the CCDC.    2019-03-26 downloaded from the CCDC.
;
_cell_angle_alpha 90
_cell_angle_beta 92.481(7)
_cell_angle_gamma 90
_cell_formula_units_Z 8
_cell_length_a 25.282(2)
_cell_length_b 3.7619(2)
_cell_length_c 35.085(3)
_cell_measurement_reflns_used 2948
_cell_measurement_temperature 293
_cell_measurement_theta_max 20.1920
_cell_measurement_theta_min 3.3670
_cell_volume 3333.7(4)
_computing_cell_refinement 'CrysAlisPro 1.171.39.31d (Rigaku OD, 2017)'
_computing_data_collection 'CrysAlisPro 1.171.39.31d (Rigaku OD, 2017)'
_computing_data_reduction 'CrysAlisPro 1.171.39.31d (Rigaku OD, 2017)'
_computing_molecular_graphics 'Olex2 (Dolomanov et al., 2009)'
_computing_publication_material 'Olex2 (Dolomanov et al., 2009)'
_computing_structure_refinement 'olex2.refine (Bourhis et al., 2015)'
_computing_structure_solution 'SIR2004 (Burla et al., 2007)'
_diffrn_ambient_temperature 293
_diffrn_detector_type HyPix3000
_diffrn_measured_fraction_theta_full 0.99
_diffrn_measured_fraction_theta_max 0.99
_diffrn_measurement_details
;
List of Runs (angles in degrees, time in seconds):

  # Type    Start    End  Width  t~exp~   \w     \q     \k     \f   Frames
#--------------------------------------------------------------------------
  1  \w    -50.00  -8.00   0.50   50.00    --  -10.10 113.00 -83.00   84
  2  \w     25.00  50.00   0.50   50.00    --   10.38-113.00-175.00   50
  3  \w     34.00  59.00   0.50   50.00    --  -10.10  19.00  60.00   50
  4  \w    -22.00   9.00   0.50   50.00    --  -10.10  19.00  90.00   62
  5  \w    -57.00 -31.00   0.50   50.00    --  -10.10 125.00-150.00   52
  6  \w    -18.00  11.00   0.50   50.00    --  -10.10  19.00  60.00   58
  7  \w    -79.00 -19.00   0.50   50.00    --  -10.10 -19.00 -90.00  120
  8  \w     15.00  40.00   0.50   50.00    --  -10.10  19.00  90.00   50
  9  \w    -50.00  16.00   0.50   50.00    --   10.38 -38.00-120.00  132
 10  \w    -12.00  74.00   0.50   50.00    --   10.38  77.00  90.00  172
 11  \w    -29.00  -3.00   0.50   50.00    --   10.38 -38.00  90.00   52
 12  \w    -32.00  -4.00   0.50   50.00    --   10.38 124.00-102.62   56
 13  \w      3.00  57.00   0.50   50.00    --   10.38-125.00 -90.00  108
 14  \w     23.00  56.00   0.50   50.00    --   10.38-125.00  30.00   66
 15  \w      6.00  72.00   0.50   50.00    --   10.38  38.00-180.00  132
 16  \w      6.00  31.00   0.50   50.00    --   10.38  57.00 150.00   50
 17  \w    -18.00  18.00   0.50   50.00    --   10.38 -99.00-150.00   72
 18  \w    -29.00  -4.00   0.50   50.00    --   10.38 127.00 104.87   50
;
_diffrn_measurement_device 'four-circle diffractometer'
_diffrn_measurement_device_type 'SuperNova, Single source at offset/far, HyPix3000'
_diffrn_measurement_method '\w scans'
_diffrn_radiation_probe x-ray
_diffrn_radiation_type 'Mo K\a'
_diffrn_radiation_wavelength 0.71073
_diffrn_reflns_av_R_equivalents 0.1031
_diffrn_reflns_av_unetI/netI 0.1281
_diffrn_reflns_limit_h_max 32
_diffrn_reflns_limit_h_min -32
_diffrn_reflns_limit_k_max 4
_diffrn_reflns_limit_k_min -4
_diffrn_reflns_limit_l_max 44
_diffrn_reflns_limit_l_min -45
_diffrn_reflns_number 19238
_diffrn_reflns_theta_full 27.05
_diffrn_reflns_theta_max 27.052
_diffrn_reflns_theta_min 3.23
_diffrn_source 'micro-focus sealed X-ray tube'
_diffrn_source_type 'SuperNova (Mo) X-ray Source'
_exptl_absorpt_coefficient_mu 0.091
_exptl_absorpt_correction_T_max 1.00000
_exptl_absorpt_correction_T_min 0.47535
_exptl_absorpt_correction_type multi-scan
_exptl_absorpt_process_details
;
CrysAlisPro 1.171.39.31d (Rigaku Oxford Diffraction, 2017)
Empirical absorption correction using spherical harmonics,
 implemented in SCALE3 ABSPACK scaling algorithm.
;
_exptl_crystal_colour colourless
_exptl_crystal_density_diffrn 1.1925
_exptl_crystal_description rod
_exptl_crystal_F_000 1232.6371
_exptl_crystal_recrystallization_method slowevaporation
_exptl_crystal_size_max 0.25
_exptl_crystal_size_mid 0.1
_exptl_crystal_size_min 0.1
_refine_diff_density_max 0.4869
_refine_diff_density_min -0.5001
_refine_diff_density_rms 0.1046
_refine_ls_d_res_high 0.7687
_refine_ls_d_res_low 6.3146
_refine_ls_goodness_of_fit_ref 0.9196
_refine_ls_hydrogen_treatment constr
_refine_ls_matrix_type full
_refine_ls_number_constraints 21
_refine_ls_number_parameters 199
_refine_ls_number_reflns 3650
_refine_ls_number_restraints 0
_refine_ls_restrained_S_all 0.9196
_refine_ls_R_factor_all 0.2008
_refine_ls_R_factor_gt 0.0700
_refine_ls_shift/su_max 0.0000
_refine_ls_shift/su_mean 0.0000
_refine_ls_structure_factor_coef Fsqd
_refine_ls_weighting_details 'w=1/[\s^2^(Fo^2^)+(0.0919P)^2^] where P=(Fo^2^+2Fc^2^)/3'
_refine_ls_weighting_scheme calc
_refine_ls_wR_factor_gt 0.1632
_refine_ls_wR_factor_ref 0.2208
_reflns_Friedel_coverage 0.0
_reflns_limit_h_max 32
_reflns_limit_h_min 0
_reflns_limit_k_max 4
_reflns_limit_k_min 0
_reflns_limit_l_max 44
_reflns_limit_l_min -44
_reflns_number_gt 1166
_reflns_number_total 3650
_reflns_threshold_expression I>=2u(I)
_cod_data_source_file c9ob00610a2.cif
_cod_data_source_block niper-5
_cod_depositor_comments 'Adding full bibliography for 7156771.cif.'
_cod_database_code 7156771
_olex2_refinement_description
;
1. Fixed Uiso
 At 1.2 times of:
  All C(H) groups, All N(H,H) groups
2.a Aromatic/amide H refined with riding coordinates:
 C007(H007), C00A(H00A), C00E(H00E), C00F(H00F), C00G(H00G), C00H(H00H),
 C00I(H00I), C00J(H00J), C00M(H00M)
2.b X=CH2 refined with riding coordinates:
 N00B(H00b,H00c)
;
_olex2_submission_special_instructions 'No special instructions were received'
_oxdiff_exptl_absorpt_empirical_details
;
Empirical correction (ABSPACK) includes:
- Absorption correction using spherical harmonics
- Frame scaling
;

loop_
_space_group_symop_id
_space_group_symop_operation_xyz
1 x,y,z
2 -x+1/2,y,-z
3 -x,-y,-z
4 x-1/2,-y,z
5 x+1/2,y+1/2,z+1/2
6 -x+1,y+1/2,-z+1/2
7 -x+1/2,-y+1/2,-z+1/2
8 x,-y+1/2,z+1/2

loop_
_atom_site_label
_atom_site_type_symbol
_atom_site_fract_x
_atom_site_fract_y
_atom_site_fract_z
_atom_site_U_iso_or_equiv
_atom_site_adp_type
_atom_site_occupancy
_atom_site_refinement_flags_posn
F001 F 0.41294(9) 0.7071(6) 0.74640(6) 0.1188(9) Uani 1.000000 .
F002 F 0.78537(9) 0.0097(7) 0.71184(7) 0.1302(10) Uani 1.000000 .
N003 N 0.52864(13) 0.2742(8) 0.59194(10) 0.0762(9) Uani 1.000000 .
N004 N 0.56906(14) 0.2000(7) 0.61915(9) 0.0767(9) Uani 1.000000 .
N005 N 0.44620(13) 0.3310(8) 0.57204(11) 0.0948(10) Uani 1.000000 .
N006 N 0.47592(16) 0.2211(9) 0.54113(9) 0.1042(11) Uani 1.000000 .
C007 C 0.49665(14) 0.6147(9) 0.66719(11) 0.0716(10) Uani 1.000000 .
H007 H 0.53119(14) 0.6666(9) 0.66097(11) 0.0859(12) Uiso 1.000000 R
C008 C 0.46274(15) 0.4550(9) 0.64048(11) 0.0675(10) Uani 1.000000 .
C009 C 0.65969(15) 0.2044(8) 0.63732(12) 0.0693(10) Uani 1.000000 .
C00A C 0.61592(18) 0.2774(9) 0.61060(10) 0.0773(11) Uani 1.000000 .
H00A H 0.62211(18) 0.3811(9) 0.58715(10) 0.0927(13) Uiso 1.000000 R
N00B N 0.56424(13) 0.0491(10) 0.53407(9) 0.1160(12) Uani 1.000000 .
H00b H 0.59465(13) 0.0122(10) 0.54530(9) 0.1392(15) Uiso 1.000000 R
H00c H 0.55926(13) -0.0012(10) 0.51027(9) 0.1392(15) Uiso 1.000000 R
C00C C 0.4289(2) 0.6244(10) 0.71108(12) 0.0829(11) Uani 1.000000 .
C00D C 0.47817(16) 0.3561(9) 0.60205(12) 0.0754(10) Uani 1.000000 .
C00E C 0.47999(17) 0.6977(9) 0.70278(11) 0.0791(11) Uani 1.000000 .
H00E H 0.50305(17) 0.8017(9) 0.72090(11) 0.0949(13) Uiso 1.000000 R
C00F C 0.65208(16) 0.0890(9) 0.67381(12) 0.0780(11) Uani 1.000000 .
H00F H 0.61771(16) 0.0544(9) 0.68149(12) 0.0935(13) Uiso 1.000000 R
C00G C 0.41092(16) 0.3829(9) 0.64974(12) 0.0820(11) Uani 1.000000 .
H00G H 0.38772(16) 0.2764(9) 0.63189(12) 0.0984(13) Uiso 1.000000 R
C00H C 0.39388(16) 0.4696(11) 0.68548(14) 0.0883(12) Uani 1.000000 .
H00H H 0.35926(16) 0.4232(11) 0.69193(14) 0.1060(14) Uiso 1.000000 R
C00I C 0.71108(18) 0.2543(9) 0.62675(12) 0.0867(12) Uani 1.000000 .
H00I H 0.71718(18) 0.3364(9) 0.60233(12) 0.1040(14) Uiso 1.000000 R
C00J C 0.69352(18) 0.0232(10) 0.69924(12) 0.0863(12) Uani 1.000000 .
H00J H 0.68785(18) -0.0533(10) 0.72394(12) 0.1036(14) Uiso 1.000000 R
C00K C 0.52454(19) 0.1850(11) 0.55367(13) 0.0882(12) Uani 1.000000 .
C00L C 0.7435(2) 0.0742(11) 0.68698(16) 0.0939(13) Uani 1.000000 .
C00M C 0.75367(17) 0.1850(11) 0.65163(17) 0.0968(13) Uani 1.000000 .
H00M H 0.78826(17) 0.2141(11) 0.64416(17) 0.1162(15) Uiso 1.000000 R

loop_
_atom_site_aniso_label
_atom_site_aniso_U_11
_atom_site_aniso_U_22
_atom_site_aniso_U_33
_atom_site_aniso_U_12
_atom_site_aniso_U_13
_atom_site_aniso_U_23
F001 0.128(2) 0.157(2) 0.0739(16) 0.0131(15) 0.0264(14) 0.0005(14)
F002 0.097(2) 0.159(2) 0.132(2) 0.0200(16) -0.0278(17) 0.0020(17)
N003 0.068(2) 0.096(2) 0.064(2) 0.0033(17) -0.0026(19) -0.0018(18)
N004 0.069(2) 0.085(2) 0.076(2) -0.0004(18) 0.0013(19) -0.0061(16)
N005 0.086(2) 0.120(3) 0.077(2) 0.0116(19) -0.008(2) -0.014(2)
N006 0.089(3) 0.153(3) 0.070(2) 0.014(2) -0.003(2) -0.020(2)
C007 0.068(3) 0.078(2) 0.069(3) -0.0094(19) -0.001(2) 0.001(2)
C008 0.063(3) 0.070(2) 0.069(3) 0.0022(19) 0.003(2) 0.005(2)
C009 0.067(3) 0.072(2) 0.069(3) -0.005(2) 0.003(2) -0.006(2)
C00A 0.089(3) 0.079(3) 0.063(3) -0.008(2) 0.001(2) -0.0046(19)
N00B 0.092(3) 0.176(3) 0.080(3) 0.028(2) 0.000(2) -0.035(2)
C00C 0.102(4) 0.087(3) 0.061(3) 0.010(2) 0.017(3) 0.008(2)
C00D 0.068(3) 0.087(3) 0.070(3) 0.003(2) -0.012(2) -0.001(2)
C00E 0.093(3) 0.085(3) 0.060(3) 0.002(2) 0.006(2) -0.000(2)
C00F 0.075(3) 0.082(3) 0.077(3) -0.003(2) 0.004(2) -0.002(2)
C00G 0.087(3) 0.083(3) 0.075(3) 0.004(2) -0.004(2) -0.004(2)
C00H 0.075(3) 0.102(3) 0.088(3) 0.004(2) 0.003(3) 0.007(3)
C00I 0.087(3) 0.096(3) 0.078(3) -0.007(2) 0.003(3) 0.004(2)
C00J 0.078(3) 0.100(3) 0.080(3) 0.004(2) -0.004(3) -0.001(2)
C00K 0.085(3) 0.113(3) 0.066(3) 0.004(3) -0.001(3) -0.019(2)
C00L 0.088(4) 0.090(3) 0.102(4) 0.015(3) -0.016(3) -0.003(3)
C00M 0.067(3) 0.115(3) 0.108(4) -0.006(2) 0.004(3) -0.006(3)

loop_
_atom_type_symbol
_atom_type_scat_dispersion_real
_atom_type_scat_dispersion_imag
_atom_type_scat_Cromer_Mann_a1
_atom_type_scat_Cromer_Mann_a2
_atom_type_scat_Cromer_Mann_a3
_atom_type_scat_Cromer_Mann_a4
_atom_type_scat_Cromer_Mann_b1
_atom_type_scat_Cromer_Mann_b2
_atom_type_scat_Cromer_Mann_b3
_atom_type_scat_Cromer_Mann_b4
_atom_type_scat_Cromer_Mann_c
_atom_type_scat_source
_atom_type_scat_dispersion_source
H 0.00000 0.00000 0.49300 0.32291 0.14019 0.04081 10.51090 26.12570 3.14236 57.79970 0.0030380000826 'International Tables Volume C Table 6.1.1.4 (pp. 500-502)' 'Henke, Gullikson and Davis, At. Data and Nucl. Data Tables, 1993, 54, 2'
C 0.00347 0.00161 2.31000 1.02000 1.58860 0.86500 20.84390 10.20750 0.56870 51.65120 0.215599998832 'International Tables Volume C Table 6.1.1.4 (pp. 500-502)' 'Henke, Gullikson and Davis, At. Data and Nucl. Data Tables, 1993, 54, 2'
F 0.01794 0.01033 3.53920 2.64120 1.51700 1.02430 10.28250 4.29440 0.26150 26.14760 0.277599990368 'International Tables Volume C Table 6.1.1.4 (pp. 500-502)' 'Henke, Gullikson and Davis, At. Data and Nucl. Data Tables, 1993, 54, 2'
N 0.00653 0.00323 12.21260 3.13220 2.01250 1.16630 0.00570 9.89330 28.99750 0.58260 -11.5290002823 'International Tables Volume C Table 6.1.1.4 (pp. 500-502)' 'Henke, Gullikson and Davis, At. Data and Nucl. Data Tables, 1993, 54, 2'

loop_
_geom_angle_atom_site_label_1
_geom_angle_atom_site_label_2
_geom_angle_atom_site_label_3
_geom_angle
C00D N003 N004 121.9(3)
C00K N003 N004 129.6(3)
C00K N003 C00D 105.9(3)
C00A N004 N003 117.1(3)
C00D N005 N006 108.1(3)
C00K N006 N005 107.4(3)
C008 C007 H007 119.6(2)
C00E C007 H007 119.6(2)
C00E C007 C008 120.8(4)
C00D C008 C007 123.5(4)
C00G C008 C007 119.4(4)
C00G C008 C00D 117.1(4)
C00F C009 C00A 122.1(4)
C00I C009 C00A 120.2(4)
C00I C009 C00F 117.7(4)
C009 C00A N004 120.0(4)
H00A C00A N004 120.0(2)
H00A C00A C009 120.0(2)
H00c N00B H00b 120.0
C00K N00B H00b 120.0
C00K N00B H00c 120.0
C00E C00C F001 118.1(4)
C00H C00C F001 119.3(4)
C00H C00C C00E 122.6(4)
N005 C00D N003 109.0(4)
C008 C00D N003 125.5(4)
C008 C00D N005 125.5(4)
C00C C00E C007 118.6(4)
H00E C00E C007 120.7(2)
H00E C00E C00C 120.7(3)
H00F C00F C009 119.0(2)
C00J C00F C009 122.0(4)
C00J C00F H00F 119.0(2)
H00G C00G C008 120.0(2)
C00H C00G C008 120.0(4)
C00H C00G H00G 120.0(3)
C00G C00H C00C 118.6(4)
H00H C00H C00C 120.7(3)
H00H C00H C00G 120.7(3)
H00I C00I C009 119.3(3)
C00M C00I C009 121.5(4)
C00M C00I H00I 119.3(3)
H00J C00J C00F 121.2(2)
C00L C00J C00F 117.5(4)
C00L C00J H00J 121.2(3)
N006 C00K N003 109.5(4)
N00B C00K N003 124.3(4)
N00B C00K N006 125.9(4)
C00J C00L F002 118.5(5)
C00M C00L F002 118.1(5)
C00M C00L C00J 123.4(4)
C00L C00M C00I 117.8(4)
H00M C00M C00I 121.1(3)
H00M C00M C00L 121.1(3)

loop_
_geom_bond_atom_site_label_1
_geom_bond_atom_site_label_2
_geom_bond_distance
F001 C00C 1.356(4)
F002 C00L 1.364(4)
N003 N004 1.396(4)
N003 C00D 1.374(4)
N003 C00K 1.384(4)
N004 C00A 1.268(4)
N005 N006 1.408(4)
N005 C00D 1.303(4)
N006 C00K 1.295(5)
C007 H007 0.9300
C007 C008 1.380(4)
C007 C00E 1.371(4)
C008 C00D 1.468(5)
C008 C00G 1.390(4)
C009 C00A 1.445(5)
C009 C00F 1.373(5)
C009 C00I 1.379(5)
C00A H00A 0.9300
N00B H00b 0.8600
N00B H00c 0.8600
N00B C00K 1.342(4)
C00C C00E 1.365(5)
C00C C00H 1.364(5)
C00E H00E 0.9300
C00F H00F 0.9300
C00F C00J 1.369(5)
C00G H00G 0.9300
C00G C00H 1.382(5)
C00H H00H 0.9300
C00I H00I 0.9300
C00I C00M 1.381(5)
C00J H00J 0.9300
C00J C00L 1.366(5)
C00L C00M 1.344(5)
C00M H00M 0.9300

loop_
_smtbx_masks_void_nr
_smtbx_masks_void_average_x
_smtbx_masks_void_average_y
_smtbx_masks_void_average_z
_smtbx_masks_void_volume
_smtbx_masks_void_count_electrons
_smtbx_masks_void_content
1 0.250 -0.684 0.000 191.1 18.7 '1 water'
2 0.250 -0.724 0.500 191.1 18.7 '1 water'
3 0.750 -0.340 0.000 191.1 18.7 '1 water'
4 0.750 -0.973 0.500 191.1 18.7 '1 water'
